data_4037311
loop_
_publ_author_name
'Satake, Akira'
'Ishizawa, Yuki'
'Katagiri, Hiroshi'
'Kondo, Shin-Ichi'

_publ_section_title
;
 Chloride Selective Macrocyclic Bisurea Derivatives with
 2,2'-Binaphthalene Moieties as Spacers.
;
_journal_issue 20
_journal_name_full 'The Journal of organic chemistry'
_journal_page_first 9848
_journal_page_last 9857
_journal_paper_doi 10.1021/acs.joc.6b01959
_journal_volume 81
_journal_year 2016
_chemical_formula_moiety 'C42 H28 N4 O2 Cl, C16 H36 N, 2(C H Cl3)'
_chemical_formula_sum 'C60 H66 Cl7 N5 O2'
_chemical_formula_weight 1137.33
_space_group_IT_number 14
_space_group_name_Hall '-P 2ybc'
_space_group_name_H-M_alt 'P 1 21/c 1'
_symmetry_cell_setting monoclinic
_symmetry_space_group_name_H-M 'P 1 21/c 1'
_atom_sites_solution_hydrogens geom
_atom_sites_solution_primary direct
_atom_sites_solution_secondary difmap
_audit_creation_method SHELXL-97
_cell_angle_alpha 90.00
_cell_angle_beta 103.197(5)
_cell_angle_gamma 90.00
_cell_formula_units_Z 4
_cell_length_a 8.5439(13)
_cell_length_b 25.359(4)
_cell_length_c 27.711(4)
_cell_measurement_reflns_used 12126
_cell_measurement_temperature 113
_cell_measurement_theta_max 27.5982
_cell_measurement_theta_min 3.0202
_cell_volume 5845.4(15)
_computing_cell_refinement 'CrystalClear (Rigaku Inc., 2008)'
_computing_data_collection 'CrystalClear (Rigaku Inc., 2008)'
_computing_data_reduction 'CrystalClear (Rigaku Inc., 2008)'
_computing_molecular_graphics 'PLATON (Spek, 2009)'
_computing_publication_material 'Yadokari-XG 2009 (Wakita, Kabuto et al., 2009)'
_computing_structure_refinement 'SHELXL-97 (Sheldrick, 2008)'
_computing_structure_solution 'SHELXS-97 (Sheldrick, 2008)'
_diffrn_ambient_temperature 113
_diffrn_detector_area_resol_mean 28.5714
_diffrn_measured_fraction_theta_full 0.996
_diffrn_measured_fraction_theta_max 0.996
_diffrn_measurement_device 'Rigaku Saturn'
_diffrn_measurement_method \w
_diffrn_radiation_detector CCD
_diffrn_radiation_monochromator 'Graphite Monochromator'
_diffrn_radiation_source 'Rotating Anode'
_diffrn_radiation_type 'Mo K\a'
_diffrn_radiation_wavelength 0.71075
_diffrn_reflns_av_R_equivalents 0.0594
_diffrn_reflns_av_sigmaI/netI 0.0501
_diffrn_reflns_limit_h_max 10
_diffrn_reflns_limit_h_min -11
_diffrn_reflns_limit_k_max 32
_diffrn_reflns_limit_k_min -32
_diffrn_reflns_limit_l_max 35
_diffrn_reflns_limit_l_min -35
_diffrn_reflns_number 70694
_diffrn_reflns_theta_full 27.51
_diffrn_reflns_theta_max 27.51
_diffrn_reflns_theta_min 3.16
_diffrn_standards_number 13673
_exptl_absorpt_coefficient_mu 0.386
_exptl_absorpt_correction_T_max 1.0000
_exptl_absorpt_correction_T_min 0.8976
_exptl_absorpt_correction_type multi-scan
_exptl_absorpt_process_details '(REQAB; Jacobson, 1998)'
_exptl_crystal_colour Colorless
_exptl_crystal_density_diffrn 1.292
_exptl_crystal_density_method 'not measured'
_exptl_crystal_description Prism
_exptl_crystal_F_000 2384
_exptl_crystal_size_max 0.25
_exptl_crystal_size_mid 0.17
_exptl_crystal_size_min 0.08
_refine_diff_density_max 0.764
_refine_diff_density_min -0.786
_refine_diff_density_rms 0.065
_refine_ls_extinction_method none
_refine_ls_goodness_of_fit_ref 1.115
_refine_ls_hydrogen_treatment mixed
_refine_ls_matrix_type full
_refine_ls_number_parameters 719
_refine_ls_number_reflns 13358
_refine_ls_number_restraints 48
_refine_ls_restrained_S_all 1.125
_refine_ls_R_factor_all 0.0968
_refine_ls_R_factor_gt 0.0754
_refine_ls_shift/su_max 0.001
_refine_ls_shift/su_mean 0.000
_refine_ls_structure_factor_coef Fsqd
_refine_ls_weighting_details 'calc w=1/[\s^2^(Fo^2^)+(0.0756P)^2^+4.6754P] where P=(Fo^2^+2Fc^2^)/3'
_refine_ls_weighting_scheme calc
_refine_ls_wR_factor_gt 0.1758
_refine_ls_wR_factor_ref 0.1891
_reflns_number_gt 10526
_reflns_number_total 13358
_reflns_threshold_expression >2sigma(I)
_cod_data_source_file jo6b01959_si_002.cif
_cod_data_source_block 1498501
_cod_depositor_comments
;
The following automatic conversions were performed:

data item '_exptl_absorpt_correction_type' value 'Multi-scan' was
changed to 'multi-scan' in accordance with the
/home/saulius/struct/COD-crude-data/automatic-downloads/DataCite-retrospective/ACS/depositions/lib/dictionaries/cif_core.dic
dictionary named 'cif_core.dic' version 2.4.2 last updated on
2011-04-26.

Automatic conversion script
Id: cif_fix_values 6909 2019-04-08 15:41:33Z antanas 
;
_cod_original_sg_symbol_H-M 'P 21/c'
_cod_database_code 4037311

loop_
_symmetry_equiv_pos_as_xyz
'x, y, z'
'-x, y+1/2, -z+1/2'
'-x, -y, -z'
'x, -y-1/2, z-1/2'

loop_
_atom_site_label
_atom_site_type_symbol
_atom_site_fract_x
_atom_site_fract_y
_atom_site_fract_z
_atom_site_U_iso_or_equiv
_atom_site_adp_type
_atom_site_occupancy
_atom_site_symmetry_multiplicity
_atom_site_calc_flag
_atom_site_refinement_flags
_atom_site_disorder_assembly
_atom_site_disorder_group
Cl1 Cl 0.30719(8) 0.17915(3) 0.39027(2) 0.02694(15) Uani 1 1 d . . .
O1 O 0.5488(3) 0.26085(8) 0.55490(7) 0.0364(5) Uani 1 1 d . . .
O2 O 0.1225(3) 0.09566(9) 0.22166(7) 0.0447(6) Uani 1 1 d . . .
N1 N 0.4239(3) 0.26925(9) 0.47285(9) 0.0279(5) Uani 1 1 d . . .
H1 H 0.397(4) 0.2501(14) 0.4459(13) 0.042 Uiso 1 1 d . . .
N2 N 0.4853(3) 0.18710(9) 0.50646(9) 0.0267(5) Uani 1 1 d . . .
H2 H 0.438(4) 0.1780(13) 0.4786(13) 0.040 Uiso 1 1 d . . .
N3 N 0.1254(3) 0.09753(10) 0.30461(9) 0.0354(6) Uani 1 1 d . . .
H3 H 0.167(5) 0.1131(15) 0.3314(14) 0.053 Uiso 1 1 d . . .
N4 N 0.2827(3) 0.15447(11) 0.27276(9) 0.0384(6) Uani 1 1 d . . .
H4A H 0.312(5) 0.1648(15) 0.3032(15) 0.058 Uiso 1 1 d . . .
C1 C 0.4911(3) 0.24065(11) 0.51500(10) 0.0267(6) Uani 1 1 d . . .
C2 C 0.5361(3) 0.14805(11) 0.54320(10) 0.0272(6) Uani 1 1 d . . .
C3 C 0.6585(3) 0.15728(12) 0.58384(10) 0.0306(6) Uani 1 1 d . . .
H3B H 0.7098 0.1908 0.5879 0.037 Uiso 1 1 calc R . .
C4 C 0.7093(3) 0.11763(12) 0.61974(11) 0.0340(6) Uani 1 1 d . . .
H4B H 0.7936 0.1248 0.6479 0.041 Uiso 1 1 calc R . .
C5 C 0.6386(4) 0.06922(12) 0.61441(11) 0.0336(6) Uani 1 1 d . . .
H5 H 0.6730 0.0430 0.6391 0.040 Uiso 1 1 calc R . .
C6 C 0.4437(3) 0.00682(11) 0.56459(11) 0.0328(6) Uani 1 1 d . . .
H6 H 0.4781 -0.0198 0.5888 0.039 Uiso 1 1 calc R . .
C7 C 0.3284(3) -0.00495(11) 0.52360(11) 0.0311(6) Uani 1 1 d . . .
H7 H 0.2862 -0.0397 0.5192 0.037 Uiso 1 1 calc R . .
C8 C 0.2701(3) 0.03389(11) 0.48717(10) 0.0284(6) Uani 1 1 d . . .
C9 C 0.3337(3) 0.08435(11) 0.49425(10) 0.0270(6) Uani 1 1 d . . .
H9 H 0.2927 0.1110 0.4706 0.032 Uiso 1 1 calc R . .
C10 C 0.4585(3) 0.09728(10) 0.53588(9) 0.0254(5) Uani 1 1 d . . .
C11 C 0.5146(3) 0.05765(11) 0.57250(10) 0.0292(6) Uani 1 1 d . . .
C12 C 0.3960(3) 0.32417(11) 0.47048(11) 0.0303(6) Uani 1 1 d . . .
C13 C 0.3901(3) 0.35396(12) 0.51136(12) 0.0368(7) Uani 1 1 d . . .
H13 H 0.4068 0.3376 0.5430 0.044 Uiso 1 1 calc R . .
C14 C 0.3594(4) 0.40889(13) 0.50686(15) 0.0472(8) Uani 1 1 d . . .
H14 H 0.3570 0.4291 0.5356 0.057 Uiso 1 1 calc R . .
C15 C 0.3334(4) 0.43308(13) 0.46191(15) 0.0514(9) Uani 1 1 d . . .
H15 H 0.3112 0.4698 0.4594 0.062 Uiso 1 1 calc R . .
C16 C 0.3170(5) 0.42791(15) 0.37153(16) 0.0597(10) Uani 1 1 d . . .
H16 H 0.2899 0.4643 0.3681 0.072 Uiso 1 1 calc R . .
C17 C 0.3330(5) 0.40061(15) 0.33131(16) 0.0583(10) Uani 1 1 d . . .
H17 H 0.3190 0.4183 0.3004 0.070 Uiso 1 1 calc R . .
C18 C 0.3704(4) 0.34603(13) 0.33403(13) 0.0417(8) Uani 1 1 d . . .
C19 C 0.3869(3) 0.32142(12) 0.37965(11) 0.0337(6) Uani 1 1 d . . .
H19 H 0.4088 0.2847 0.3820 0.040 Uiso 1 1 calc R . .
C20 C 0.3723(3) 0.34893(11) 0.42263(12) 0.0328(6) Uani 1 1 d . . .
C21 C 0.3393(4) 0.40390(13) 0.41894(14) 0.0446(8) Uani 1 1 d . . .
C22 C 0.1736(4) 0.11481(13) 0.26316(11) 0.0363(7) Uani 1 1 d . . .
C23 C 0.3561(4) 0.17945(15) 0.23805(11) 0.0423(8) Uani 1 1 d . . .
C24 C 0.3954(4) 0.15199(18) 0.19955(12) 0.0535(10) Uani 1 1 d . . .
H24 H 0.3734 0.1153 0.1955 0.064 Uiso 1 1 calc R . .
C25 C 0.4696(4) 0.1795(2) 0.16583(13) 0.0687(14) Uani 1 1 d . . .
H25 H 0.4949 0.1608 0.1389 0.082 Uiso 1 1 calc R . .
C26 C 0.5051(4) 0.2316(2) 0.17103(13) 0.0628(12) Uani 1 1 d . . .
H26 H 0.5548 0.2486 0.1479 0.075 Uiso 1 1 calc R . .
C27 C 0.5035(4) 0.31463(19) 0.21695(13) 0.0580(11) Uani 1 1 d . . .
H27 H 0.5509 0.3325 0.1937 0.070 Uiso 1 1 calc R . .
C28 C 0.4710(4) 0.34188(17) 0.25540(13) 0.0536(10) Uani 1 1 d . . .
H28 H 0.4971 0.3783 0.2590 0.064 Uiso 1 1 calc R . .
C29 C 0.3982(4) 0.31675(14) 0.29052(12) 0.0426(8) Uani 1 1 d . . .
C30 C 0.3581(3) 0.26449(14) 0.28404(11) 0.0379(7) Uani 1 1 d . . .
H63 H 0.3053 0.2480 0.3067 0.045 Uiso 1 1 calc R . .
C31 C 0.3925(3) 0.23405(15) 0.24471(11) 0.0418(8) Uani 1 1 d . . .
C32 C 0.4692(4) 0.26037(18) 0.21028(12) 0.0521(10) Uani 1 1 d . . .
C33 C 0.0128(4) 0.05766(12) 0.30657(11) 0.0362(7) Uani 1 1 d . . .
C34 C -0.1077(4) 0.04447(13) 0.26622(12) 0.0441(8) Uani 1 1 d . . .
H34 H -0.1157 0.0624 0.2356 0.053 Uiso 1 1 calc R . .
C35 C -0.2188(4) 0.00478(14) 0.27001(14) 0.0515(9) Uani 1 1 d . . .
H35 H -0.3020 -0.0035 0.2419 0.062 Uiso 1 1 calc R . .
C36 C -0.2098(4) -0.02205(13) 0.31310(14) 0.0470(8) Uani 1 1 d . . .
H36 H -0.2844 -0.0494 0.3146 0.056 Uiso 1 1 calc R . .
C37 C -0.0779(3) -0.03548(12) 0.40138(13) 0.0385(7) Uani 1 1 d . . .
H37 H -0.1505 -0.0634 0.4033 0.046 Uiso 1 1 calc R . .
C38 C 0.0356(4) -0.02172(11) 0.44314(12) 0.0359(7) Uani 1 1 d . . .
H38 H 0.0397 -0.0400 0.4733 0.043 Uiso 1 1 calc R . .
C39 C 0.1466(3) 0.01947(11) 0.44160(11) 0.0296(6) Uani 1 1 d . . .
C40 C 0.1395(3) 0.04457(11) 0.39698(10) 0.0294(6) Uani 1 1 d . . .
H40 H 0.2152 0.0716 0.3955 0.035 Uiso 1 1 calc R . .
C41 C 0.0236(3) 0.03155(11) 0.35326(11) 0.0316(6) Uani 1 1 d . . .
C42 C -0.0894(3) -0.00924(12) 0.35573(12) 0.0366(7) Uani 1 1 d . . .
N5 N 0.1074(3) 0.75550(9) 0.07010(9) 0.0285(5) Uani 1 1 d . . .
C43 C 0.2013(3) 0.80314(10) 0.05898(11) 0.0297(6) Uani 1 1 d . . .
H43 H 0.2958 0.8079 0.0869 0.036 Uiso 1 1 calc R . .
H43A H 0.2420 0.7953 0.0291 0.036 Uiso 1 1 calc R . .
C44 C 0.1095(3) 0.85484(11) 0.05066(11) 0.0319(6) Uani 1 1 d . . .
H44 H 0.0613 0.8622 0.0792 0.038 Uiso 1 1 calc R . .
H44A H 0.0215 0.8522 0.0205 0.038 Uiso 1 1 calc R . .
C45 C 0.2227(4) 0.89945(11) 0.04466(12) 0.0346(6) Uani 1 1 d . . .
H45 H 0.2751 0.8908 0.0173 0.042 Uiso 1 1 calc R . .
H45A H 0.3077 0.9028 0.0754 0.042 Uiso 1 1 calc R . .
C46 C 0.1346(4) 0.95186(12) 0.03368(13) 0.0422(7) Uani 1 1 d . . .
H46 H 0.0815 0.9604 0.0605 0.063 Uiso 1 1 calc R . .
H46A H 0.0539 0.9492 0.0023 0.063 Uiso 1 1 calc R . .
H46B H 0.2118 0.9797 0.0311 0.063 Uiso 1 1 calc R . .
C47 C 0.2223(3) 0.70885(10) 0.07924(11) 0.0283(6) Uani 1 1 d . . .
H47 H 0.3050 0.7156 0.1100 0.034 Uiso 1 1 calc R . .
H47A H 0.2780 0.7069 0.0516 0.034 Uiso 1 1 calc R . .
C48 C 0.1449(3) 0.65546(11) 0.08399(11) 0.0316(6) Uani 1 1 d . . .
H48 H 0.0805 0.6443 0.0512 0.038 Uiso 1 1 calc R . .
H48A H 0.0716 0.6586 0.1068 0.038 Uiso 1 1 calc R . .
C49 C 0.2735(3) 0.61392(11) 0.10368(11) 0.0334(6) Uani 1 1 d . . .
H49 H 0.2249 0.5784 0.0975 0.040 Uiso 1 1 calc R . .
H49A H 0.3596 0.6166 0.0852 0.040 Uiso 1 1 calc R . .
C50 C 0.3470(4) 0.61999(14) 0.15860(13) 0.0491(9) Uani 1 1 d . . .
H50 H 0.2631 0.6159 0.1772 0.074 Uiso 1 1 calc R . .
H50A H 0.3957 0.6550 0.1649 0.074 Uiso 1 1 calc R . .
H50B H 0.4297 0.5930 0.1691 0.074 Uiso 1 1 calc R . .
C51 C -0.0335(3) 0.74398(11) 0.02700(10) 0.0302(6) Uani 1 1 d . . .
H51 H -0.0968 0.7147 0.0367 0.036 Uiso 1 1 calc R . .
H51A H -0.1038 0.7755 0.0212 0.036 Uiso 1 1 calc R . .
C52 C 0.0099(3) 0.72935(12) -0.02139(11) 0.0338(6) Uani 1 1 d . . .
H52 H 0.0841 0.6988 -0.0160 0.041 Uiso 1 1 calc R . .
H52A H 0.0655 0.7593 -0.0331 0.041 Uiso 1 1 calc R . .
C53 C -0.1419(4) 0.71540(14) -0.06065(12) 0.0421(7) Uani 1 1 d . . .
H53 H -0.1977 0.6858 -0.0484 0.051 Uiso 1 1 calc R . .
H53A H -0.2154 0.7461 -0.0659 0.051 Uiso 1 1 calc R . .
C54 C -0.1039(4) 0.69995(16) -0.10998(13) 0.0518(9) Uani 1 1 d . . .
H54 H -0.0333 0.6690 -0.1052 0.078 Uiso 1 1 calc R . .
H54A H -0.0500 0.7294 -0.1224 0.078 Uiso 1 1 calc R . .
H54B H -0.2040 0.6916 -0.1340 0.078 Uiso 1 1 calc R . .
C55 C 0.0398(3) 0.76617(11) 0.11580(11) 0.0307(6) Uani 1 1 d . . .
H55 H -0.0470 0.7927 0.1068 0.037 Uiso 1 1 calc R . .
H55A H -0.0095 0.7332 0.1245 0.037 Uiso 1 1 calc R . .
C56 C 0.1597(3) 0.78559(12) 0.16155(11) 0.0354(7) Uani 1 1 d . . .
H56 H 0.1926 0.8221 0.1560 0.043 Uiso 1 1 calc R . .
H56A H 0.2568 0.7630 0.1677 0.043 Uiso 1 1 calc R . .
C57 C 0.0852(4) 0.78417(13) 0.20674(12) 0.0431(7) Uani 1 1 d . . .
H57 H 0.1482 0.8073 0.2328 0.052 Uiso 1 1 calc R . .
H57A H -0.0255 0.7984 0.1973 0.052 Uiso 1 1 calc R . .
C58 C 0.0795(5) 0.72908(16) 0.22772(14) 0.0558(10) Uani 1 1 d . . .
H58 H 0.1893 0.7156 0.2391 0.084 Uiso 1 1 calc R . .
H58A H 0.0188 0.7058 0.2019 0.084 Uiso 1 1 calc R . .
H58B H 0.0270 0.7303 0.2556 0.084 Uiso 1 1 calc R . .
Cl2 Cl 0.19874(10) 0.66395(3) 0.40575(3) 0.0469(2) Uani 1 1 d . . .
Cl3 Cl -0.11113(10) 0.62778(4) 0.41666(3) 0.0585(3) Uani 1 1 d . . .
Cl4 Cl 0.10880(14) 0.55450(4) 0.38819(4) 0.0632(3) Uani 1 1 d . . .
C59 C 0.0404(4) 0.62000(13) 0.38309(12) 0.0403(7) Uani 1 1 d . . .
H59 H -0.0062 0.6281 0.3474 0.048 Uiso 1 1 calc R . .
C60A C 0.2163(11) 0.5156(4) 0.7011(3) 0.044(2) Uani 0.50 1 d PDU A 1
H60A H 0.1525 0.4824 0.7004 0.053 Uiso 0.50 1 calc PR A 1
Cl5A Cl 0.3462(2) 0.50684(12) 0.66204(7) 0.0680(6) Uani 0.50 1 d PDU A 1
Cl6A Cl 0.3226(5) 0.52655(18) 0.76323(14) 0.0872(13) Uani 0.50 1 d PDU A 1
Cl7A Cl 0.0817(3) 0.56710(8) 0.68296(9) 0.0708(6) Uani 0.50 1 d PDU A 1
C60B C 0.1988(13) 0.5237(4) 0.7203(3) 0.053(2) Uani 0.50 1 d PDU B 2
H60B H 0.1254 0.4924 0.7144 0.063 Uiso 0.50 1 calc PR B 2
Cl5B Cl 0.3712(4) 0.50735(14) 0.76179(16) 0.0535(7) Uani 0.50 1 d PDU B 2
Cl6B Cl 0.1046(3) 0.57647(10) 0.74741(12) 0.0871(8) Uani 0.50 1 d PD B 2
Cl7B Cl 0.2317(6) 0.54551(16) 0.66436(9) 0.1256(15) Uani 0.50 1 d PDU B 2

loop_
_atom_site_aniso_label
_atom_site_aniso_U_11
_atom_site_aniso_U_22
_atom_site_aniso_U_33
_atom_site_aniso_U_23
_atom_site_aniso_U_13
_atom_site_aniso_U_12
Cl1 0.0293(3) 0.0302(3) 0.0212(3) -0.0009(2) 0.0054(2) 0.0012(3)
O1 0.0440(12) 0.0309(11) 0.0314(11) -0.0046(8) 0.0026(9) -0.0058(9)
O2 0.0539(14) 0.0519(14) 0.0253(11) -0.0059(9) 0.0032(10) 0.0109(11)
N1 0.0277(12) 0.0257(11) 0.0312(13) 0.0015(9) 0.0081(10) -0.0001(9)
N2 0.0302(12) 0.0267(12) 0.0215(11) -0.0002(9) 0.0025(10) 0.0008(9)
N3 0.0406(14) 0.0378(14) 0.0248(12) -0.0083(10) 0.0013(11) 0.0017(11)
N4 0.0363(14) 0.0559(17) 0.0227(12) -0.0031(11) 0.0060(11) 0.0014(12)
C1 0.0230(12) 0.0288(13) 0.0299(14) -0.0002(11) 0.0095(11) -0.0032(10)
C2 0.0284(13) 0.0302(14) 0.0245(13) 0.0004(10) 0.0089(11) 0.0030(11)
C3 0.0271(14) 0.0342(15) 0.0295(15) -0.0049(11) 0.0047(12) 0.0032(11)
C4 0.0307(15) 0.0427(17) 0.0264(14) -0.0023(12) 0.0024(12) 0.0075(12)
C5 0.0352(15) 0.0395(16) 0.0272(14) 0.0057(12) 0.0094(12) 0.0127(13)
C6 0.0348(15) 0.0326(15) 0.0355(16) 0.0112(12) 0.0171(13) 0.0087(12)
C7 0.0287(14) 0.0289(14) 0.0395(16) 0.0045(12) 0.0158(12) 0.0015(11)
C8 0.0271(13) 0.0293(14) 0.0322(15) -0.0004(11) 0.0139(12) 0.0016(11)
C9 0.0269(13) 0.0284(13) 0.0272(14) 0.0028(11) 0.0096(11) 0.0039(11)
C10 0.0240(13) 0.0298(13) 0.0238(13) 0.0009(10) 0.0080(11) 0.0062(10)
C11 0.0294(14) 0.0328(14) 0.0283(14) 0.0047(11) 0.0126(12) 0.0061(11)
C12 0.0200(12) 0.0291(14) 0.0426(17) 0.0031(12) 0.0089(12) -0.0014(10)
C13 0.0312(15) 0.0328(15) 0.0478(18) -0.0023(13) 0.0118(14) -0.0001(12)
C14 0.0470(19) 0.0302(16) 0.069(2) -0.0048(15) 0.0232(18) 0.0014(14)
C15 0.0469(19) 0.0286(16) 0.083(3) 0.0058(17) 0.0234(19) 0.0087(14)
C16 0.066(3) 0.0378(19) 0.076(3) 0.0241(19) 0.017(2) 0.0145(18)
C17 0.063(2) 0.048(2) 0.063(2) 0.0290(19) 0.012(2) 0.0099(18)
C18 0.0304(15) 0.0440(18) 0.0484(19) 0.0164(15) 0.0041(14) -0.0002(13)
C19 0.0218(13) 0.0341(15) 0.0439(17) 0.0106(13) 0.0047(12) -0.0017(11)
C20 0.0209(13) 0.0296(14) 0.0473(18) 0.0075(12) 0.0066(12) 0.0012(11)
C21 0.0357(17) 0.0345(16) 0.066(2) 0.0118(15) 0.0169(16) 0.0070(13)
C22 0.0357(16) 0.0462(18) 0.0253(15) -0.0017(12) 0.0034(12) 0.0165(13)
C23 0.0275(15) 0.076(2) 0.0228(15) 0.0063(15) 0.0045(12) 0.0057(15)
C24 0.0386(18) 0.094(3) 0.0277(17) -0.0062(17) 0.0080(14) 0.0034(18)
C25 0.038(2) 0.143(5) 0.0261(18) -0.011(2) 0.0100(15) -0.001(2)
C26 0.040(2) 0.121(4) 0.0288(18) 0.008(2) 0.0111(15) -0.004(2)
C27 0.0362(18) 0.101(3) 0.0351(19) 0.034(2) 0.0048(15) -0.0071(19)
C28 0.0364(18) 0.080(3) 0.042(2) 0.0287(19) 0.0043(15) -0.0046(17)
C29 0.0298(15) 0.055(2) 0.0410(18) 0.0220(15) 0.0038(13) 0.0024(14)
C30 0.0247(14) 0.063(2) 0.0261(15) 0.0159(14) 0.0053(12) 0.0051(14)
C31 0.0242(14) 0.071(2) 0.0279(15) 0.0110(15) 0.0016(12) 0.0035(14)
C32 0.0282(16) 0.101(3) 0.0275(16) 0.0154(18) 0.0065(13) -0.0008(18)
C33 0.0335(15) 0.0361(16) 0.0366(16) -0.0131(13) 0.0032(13) 0.0088(12)
C34 0.0455(18) 0.0458(18) 0.0353(17) -0.0150(14) -0.0022(14) 0.0049(15)
C35 0.0442(19) 0.052(2) 0.051(2) -0.0254(17) -0.0047(16) -0.0013(16)
C36 0.0386(17) 0.0384(17) 0.062(2) -0.0232(16) 0.0074(16) -0.0037(14)
C37 0.0290(15) 0.0308(15) 0.059(2) -0.0164(14) 0.0162(14) -0.0052(12)
C38 0.0345(15) 0.0305(15) 0.0483(18) -0.0052(13) 0.0212(14) 0.0012(12)
C39 0.0248(13) 0.0289(14) 0.0375(16) -0.0066(11) 0.0118(12) 0.0008(11)
C40 0.0251(13) 0.0272(13) 0.0358(15) -0.0068(11) 0.0071(12) 0.0014(11)
C41 0.0270(14) 0.0299(14) 0.0377(16) -0.0107(12) 0.0068(12) 0.0038(11)
C42 0.0281(14) 0.0349(15) 0.0464(18) -0.0177(13) 0.0079(13) 0.0013(12)
N5 0.0196(10) 0.0260(11) 0.0406(13) 0.0035(10) 0.0082(10) 0.0002(9)
C43 0.0212(13) 0.0245(13) 0.0434(16) 0.0035(11) 0.0073(12) -0.0039(10)
C44 0.0260(14) 0.0276(14) 0.0425(17) 0.0050(12) 0.0083(12) 0.0034(11)
C45 0.0346(15) 0.0264(14) 0.0443(17) 0.0016(12) 0.0121(13) 0.0003(12)
C46 0.0526(19) 0.0272(15) 0.0456(19) 0.0039(13) 0.0086(16) 0.0029(13)
C47 0.0212(12) 0.0246(13) 0.0389(15) 0.0038(11) 0.0065(11) 0.0011(10)
C48 0.0294(14) 0.0273(14) 0.0396(16) 0.0006(12) 0.0107(12) -0.0025(11)
C49 0.0307(15) 0.0247(13) 0.0463(18) 0.0033(12) 0.0118(13) -0.0013(11)
C50 0.0414(19) 0.0461(19) 0.055(2) 0.0161(16) 0.0017(16) -0.0042(15)
C51 0.0191(12) 0.0336(15) 0.0362(15) 0.0024(12) 0.0027(11) -0.0004(11)
C52 0.0246(13) 0.0393(16) 0.0371(16) 0.0025(13) 0.0059(12) -0.0008(12)
C53 0.0281(15) 0.054(2) 0.0427(18) -0.0007(15) 0.0052(13) 0.0003(14)
C54 0.0396(18) 0.067(2) 0.045(2) -0.0081(17) 0.0021(15) 0.0010(17)
C55 0.0231(13) 0.0309(14) 0.0404(16) 0.0022(12) 0.0119(12) -0.0005(11)
C56 0.0283(14) 0.0327(15) 0.0449(17) -0.0014(13) 0.0074(13) -0.0034(12)
C57 0.0348(16) 0.0496(19) 0.0441(18) -0.0049(15) 0.0075(14) -0.0024(14)
C58 0.054(2) 0.069(3) 0.044(2) 0.0033(18) 0.0086(17) -0.0148(19)
Cl2 0.0423(4) 0.0492(5) 0.0509(5) -0.0152(4) 0.0141(4) -0.0091(4)
Cl3 0.0386(5) 0.0857(7) 0.0506(5) -0.0028(5) 0.0090(4) -0.0053(4)
Cl4 0.0816(7) 0.0401(5) 0.0594(6) -0.0005(4) -0.0016(5) 0.0082(4)
C59 0.0433(18) 0.0403(17) 0.0328(16) -0.0009(13) -0.0005(14) 0.0003(14)
C60A 0.049(4) 0.062(5) 0.017(4) 0.007(4) -0.003(3) -0.024(3)
Cl5A 0.0457(10) 0.119(2) 0.0392(10) 0.0216(11) 0.0099(8) -0.0012(11)
Cl6A 0.088(3) 0.133(4) 0.0332(12) 0.000(2) -0.0011(17) -0.062(2)
Cl7A 0.0881(15) 0.0377(10) 0.0891(16) 0.0120(10) 0.0252(13) 0.0090(10)
C60B 0.055(4) 0.062(5) 0.033(5) 0.015(4) -0.006(4) -0.022(4)
Cl5B 0.0461(14) 0.0567(14) 0.0508(14) -0.0034(11) -0.0029(10) -0.0069(10)
Cl6B 0.0618(13) 0.0603(13) 0.131(2) -0.0004(14) 0.0055(14) 0.0035(11)
Cl7B 0.187(4) 0.138(3) 0.0424(13) 0.0173(15) 0.0081(18) -0.081(3)

loop_
_atom_type_symbol
_atom_type_description
_atom_type_scat_dispersion_real
_atom_type_scat_dispersion_imag
_atom_type_scat_source
C C 0.0033 0.0016 'International Tables Vol C Tables 4.2.6.8 and 6.1.1.4'
H H 0.0000 0.0000 'International Tables Vol C Tables 4.2.6.8 and 6.1.1.4'
Cl Cl 0.1484 0.1585 'International Tables Vol C Tables 4.2.6.8 and 6.1.1.4'
N N 0.0061 0.0033 'International Tables Vol C Tables 4.2.6.8 and 6.1.1.4'
O O 0.0106 0.0060 'International Tables Vol C Tables 4.2.6.8 and 6.1.1.4'

loop_
_geom_angle_atom_site_label_1
_geom_angle_atom_site_label_2
_geom_angle_atom_site_label_3
_geom_angle
C1 N1 C12 126.1(2)
C1 N1 H1 114(2)
C12 N1 H1 120(2)
C1 N2 C2 125.0(2)
C1 N2 H2 115(2)
C2 N2 H2 119(2)
C22 N3 C33 126.8(3)
C22 N3 H3 116(3)
C33 N3 H3 117(3)
C22 N4 C23 126.3(3)
C22 N4 H4A 117(3)
C23 N4 H4A 117(3)
O1 C1 N2 124.2(3)
O1 C1 N1 123.4(3)
N2 C1 N1 112.3(2)
C3 C2 N2 121.5(3)
C3 C2 C10 120.6(2)
N2 C2 C10 117.9(2)
C2 C3 C4 120.8(3)
C2 C3 H3B 119.6
C4 C3 H3B 119.6
C5 C4 C3 120.6(3)
C5 C4 H4B 119.7
C3 C4 H4B 119.7
C4 C5 C11 120.5(3)
C4 C5 H5 119.7
C11 C5 H5 119.7
C7 C6 C11 122.1(3)
C7 C6 H6 118.9
C11 C6 H6 118.9
C6 C7 C8 120.9(3)
C6 C7 H7 119.5
C8 C7 H7 119.5
C9 C8 C7 118.5(3)
C9 C8 C39 121.6(2)
C7 C8 C39 119.8(3)
C8 C9 C10 121.7(2)
C8 C9 H9 119.1
C10 C9 H9 119.1
C9 C10 C11 118.8(2)
C9 C10 C2 123.8(2)
C11 C10 C2 117.3(2)
C5 C11 C6 121.9(3)
C5 C11 C10 120.3(3)
C6 C11 C10 117.8(3)
C13 C12 N1 122.8(3)
C13 C12 C20 119.8(3)
N1 C12 C20 117.4(3)
C12 C13 C14 120.6(3)
C12 C13 H13 119.7
C14 C13 H13 119.7
C15 C14 C13 120.8(3)
C15 C14 H14 119.6
C13 C14 H14 119.6
C14 C15 C21 120.4(3)
C14 C15 H15 119.8
C21 C15 H15 119.8
C17 C16 C21 121.9(3)
C17 C16 H16 119.1
C21 C16 H16 119.1
C16 C17 C18 121.5(3)
C16 C17 H17 119.2
C18 C17 H17 119.2
C19 C18 C17 117.5(3)
C19 C18 C29 121.0(3)
C17 C18 C29 121.5(3)
C18 C19 C20 122.5(3)
C18 C19 H19 118.8
C20 C19 H19 118.8
C19 C20 C21 118.6(3)
C19 C20 C12 122.8(3)
C21 C20 C12 118.6(3)
C15 C21 C16 122.1(3)
C15 C21 C20 119.8(3)
C16 C21 C20 118.0(3)
O2 C22 N4 123.8(3)
O2 C22 N3 122.9(3)
N4 C22 N3 113.3(3)
C24 C23 N4 121.7(4)
C24 C23 C31 120.5(3)
N4 C23 C31 117.8(3)
C23 C24 C25 118.9(4)
C23 C24 H24 120.6
C25 C24 H24 120.6
C26 C25 C24 122.0(4)
C26 C25 H25 119.0
C24 C25 H25 119.0
C25 C26 C32 120.5(4)
C25 C26 H26 119.8
C32 C26 H26 119.8
C28 C27 C32 121.9(3)
C28 C27 H27 119.1
C32 C27 H27 119.1
C27 C28 C29 120.8(4)
C27 C28 H28 119.6
C29 C28 H28 119.6
C30 C29 C28 118.7(3)
C30 C29 C18 120.7(3)
C28 C29 C18 120.6(3)
C29 C30 C31 122.5(3)
C29 C30 H63 118.8
C31 C30 H63 118.8
C30 C31 C23 123.5(3)
C30 C31 C32 117.5(3)
C23 C31 C32 119.0(3)
C26 C32 C27 122.3(4)
C26 C32 C31 119.1(4)
C27 C32 C31 118.6(3)
C34 C33 N3 122.3(3)
C34 C33 C41 120.1(3)
N3 C33 C41 117.6(3)
C33 C34 C35 120.4(3)
C33 C34 H34 119.8
C35 C34 H34 119.8
C36 C35 C34 121.3(3)
C36 C35 H35 119.3
C34 C35 H35 119.3
C35 C36 C42 120.2(3)
C35 C36 H36 119.9
C42 C36 H36 119.9
C38 C37 C42 121.7(3)
C38 C37 H37 119.1
C42 C37 H37 119.1
C37 C38 C39 120.6(3)
C37 C38 H38 119.7
C39 C38 H38 119.7
C40 C39 C38 118.3(3)
C40 C39 C8 121.5(2)
C38 C39 C8 120.2(3)
C39 C40 C41 122.5(3)
C39 C40 H40 118.7
C41 C40 H40 118.7
C40 C41 C42 118.4(3)
C40 C41 C33 123.4(3)
C42 C41 C33 118.2(3)
C37 C42 C36 121.9(3)
C37 C42 C41 118.3(3)
C36 C42 C41 119.8(3)
C51 N5 C43 110.7(2)
C51 N5 C47 110.3(2)
C43 N5 C47 107.56(19)
C51 N5 C55 107.7(2)
C43 N5 C55 110.1(2)
C47 N5 C55 110.5(2)
C44 C43 N5 116.1(2)
C44 C43 H43 108.3
N5 C43 H43 108.3
C44 C43 H43A 108.3
N5 C43 H43A 108.3
H43 C43 H43A 107.4
C43 C44 C45 109.9(2)
C43 C44 H44 109.7
C45 C44 H44 109.7
C43 C44 H44A 109.7
C45 C44 H44A 109.7
H44 C44 H44A 108.2
C44 C45 C46 111.9(2)
C44 C45 H45 109.2
C46 C45 H45 109.2
C44 C45 H45A 109.2
C46 C45 H45A 109.2
H45 C45 H45A 107.9
C45 C46 H46 109.5
C45 C46 H46A 109.5
H46 C46 H46A 109.5
C45 C46 H46B 109.5
H46 C46 H46B 109.5
H46A C46 H46B 109.5
N5 C47 C48 115.4(2)
N5 C47 H47 108.4
C48 C47 H47 108.4
N5 C47 H47A 108.4
C48 C47 H47A 108.4
H47 C47 H47A 107.5
C47 C48 C49 110.6(2)
C47 C48 H48 109.5
C49 C48 H48 109.5
C47 C48 H48A 109.5
C49 C48 H48A 109.5
H48 C48 H48A 108.1
C50 C49 C48 112.8(3)
C50 C49 H49 109.0
C48 C49 H49 109.0
C50 C49 H49A 109.0
C48 C49 H49A 109.0
H49 C49 H49A 107.8
C49 C50 H50 109.5
C49 C50 H50A 109.5
H50 C50 H50A 109.5
C49 C50 H50B 109.5
H50 C50 H50B 109.5
H50A C50 H50B 109.5
C52 C51 N5 115.6(2)
C52 C51 H51 108.4
N5 C51 H51 108.4
C52 C51 H51A 108.4
N5 C51 H51A 108.4
H51 C51 H51A 107.4
C51 C52 C53 110.2(2)
C51 C52 H52 109.6
C53 C52 H52 109.6
C51 C52 H52A 109.6
C53 C52 H52A 109.6
H52 C52 H52A 108.1
C54 C53 C52 112.1(3)
C54 C53 H53 109.2
C52 C53 H53 109.2
C54 C53 H53A 109.2
C52 C53 H53A 109.2
H53 C53 H53A 107.9
C53 C54 H54 109.5
C53 C54 H54A 109.5
H54 C54 H54A 109.5
C53 C54 H54B 109.5
H54 C54 H54B 109.5
H54A C54 H54B 109.5
C56 C55 N5 116.0(2)
C56 C55 H55 108.3
N5 C55 H55 108.3
C56 C55 H55A 108.3
N5 C55 H55A 108.3
H55 C55 H55A 107.4
C55 C56 C57 110.4(2)
C55 C56 H56 109.6
C57 C56 H56 109.6
C55 C56 H56A 109.6
C57 C56 H56A 109.6
H56 C56 H56A 108.1
C58 C57 C56 113.0(3)
C58 C57 H57 109.0
C56 C57 H57 109.0
C58 C57 H57A 109.0
C56 C57 H57A 109.0
H57 C57 H57A 107.8
C57 C58 H58 109.5
C57 C58 H58A 109.5
H58 C58 H58A 109.5
C57 C58 H58B 109.5
H58 C58 H58B 109.5
H58A C58 H58B 109.5
Cl2 C59 Cl4 110.91(18)
Cl2 C59 Cl3 109.75(17)
Cl4 C59 Cl3 109.47(18)
Cl2 C59 H59 108.9
Cl4 C59 H59 108.9
Cl3 C59 H59 108.9
Cl5A C60A Cl7A 113.1(5)
Cl5A C60A Cl6A 111.5(5)
Cl7A C60A Cl6A 108.7(5)
Cl5A C60A H60A 107.8
Cl7A C60A H60A 107.8
Cl6A C60A H60A 107.8
Cl5B C60B Cl7B 113.1(6)
Cl5B C60B Cl6B 107.3(5)
Cl7B C60B Cl6B 108.3(6)
Cl5B C60B H60B 109.4
Cl7B C60B H60B 109.4
Cl6B C60B H60B 109.4

loop_
_geom_bond_atom_site_label_1
_geom_bond_atom_site_label_2
_geom_bond_distance
O1 C1 1.216(3)
O2 C22 1.233(4)
N1 C1 1.383(3)
N1 C12 1.412(4)
N1 H1 0.88(3)
N2 C1 1.377(3)
N2 C2 1.416(3)
N2 H2 0.82(3)
N3 C22 1.377(4)
N3 C33 1.405(4)
N3 H3 0.84(4)
N4 C22 1.356(4)
N4 C23 1.413(4)
N4 H4A 0.86(4)
C2 C3 1.371(4)
C2 C10 1.441(4)
C3 C4 1.411(4)
C3 H3B 0.9500
C4 C5 1.361(4)
C4 H4B 0.9500
C5 C11 1.413(4)
C5 H5 0.9500
C6 C7 1.356(4)
C6 C11 1.420(4)
C6 H6 0.9500
C7 C8 1.417(4)
C7 H7 0.9500
C8 C9 1.387(4)
C8 C39 1.494(4)
C9 C10 1.419(4)
C9 H9 0.9500
C10 C11 1.431(4)
C12 C13 1.372(4)
C12 C20 1.439(4)
C13 C14 1.418(4)
C13 H13 0.9500
C14 C15 1.360(5)
C14 H14 0.9500
C15 C21 1.413(5)
C15 H15 0.9500
C16 C17 1.345(6)
C16 C21 1.421(5)
C16 H16 0.9500
C17 C18 1.419(5)
C17 H17 0.9500
C18 C19 1.388(4)
C18 C29 1.480(5)
C19 C20 1.410(4)
C19 H19 0.9500
C20 C21 1.421(4)
C23 C24 1.378(5)
C23 C31 1.422(5)
C24 C25 1.426(6)
C24 H24 0.9500
C25 C26 1.354(7)
C25 H25 0.9500
C26 C32 1.401(6)
C26 H26 0.9500
C27 C28 1.351(6)
C27 C32 1.410(6)
C27 H27 0.9500
C28 C29 1.420(4)
C28 H28 0.9500
C29 C30 1.370(5)
C30 C31 1.420(5)
C30 H63 0.9500
C31 C32 1.439(4)
C33 C34 1.378(4)
C33 C41 1.437(4)
C34 C35 1.404(5)
C34 H34 0.9500
C35 C36 1.361(5)
C35 H35 0.9500
C36 C42 1.416(4)
C36 H36 0.9500
C37 C38 1.374(4)
C37 C42 1.413(5)
C37 H37 0.9500
C38 C39 1.418(4)
C38 H38 0.9500
C39 C40 1.380(4)
C40 C41 1.418(4)
C40 H40 0.9500
C41 C42 1.427(4)
N5 C51 1.518(3)
N5 C43 1.520(3)
N5 C47 1.521(3)
N5 C55 1.531(4)
C43 C44 1.518(4)
C43 H43 0.9900
C43 H43A 0.9900
C44 C45 1.522(4)
C44 H44 0.9900
C44 H44A 0.9900
C45 C46 1.523(4)
C45 H45 0.9900
C45 H45A 0.9900
C46 H46 0.9800
C46 H46A 0.9800
C46 H46B 0.9800
C47 C48 1.526(4)
C47 H47 0.9900
C47 H47A 0.9900
C48 C49 1.530(4)
C48 H48 0.9900
C48 H48A 0.9900
C49 C50 1.516(5)
C49 H49 0.9900
C49 H49A 0.9900
C50 H50 0.9800
C50 H50A 0.9800
C50 H50B 0.9800
C51 C52 1.517(4)
C51 H51 0.9900
C51 H51A 0.9900
C52 C53 1.532(4)
C52 H52 0.9900
C52 H52A 0.9900
C53 C54 1.526(5)
C53 H53 0.9900
C53 H53A 0.9900
C54 H54 0.9800
C54 H54A 0.9800
C54 H54B 0.9800
C55 C56 1.519(4)
C55 H55 0.9900
C55 H55A 0.9900
C56 C57 1.530(4)
C56 H56 0.9900
C56 H56A 0.9900
C57 C58 1.518(5)
C57 H57 0.9900
C57 H57A 0.9900
C58 H58 0.9800
C58 H58A 0.9800
C58 H58B 0.9800
Cl2 C59 1.755(3)
Cl3 C59 1.769(3)
Cl4 C59 1.756(3)
C59 H59 1.0000
C60A Cl5A 1.731(8)
C60A Cl7A 1.737(10)
C60A Cl6A 1.777(9)
C60A H60A 1.0000
C60B Cl5B 1.700(10)
C60B Cl7B 1.727(8)
C60B Cl6B 1.812(11)
C60B H60B 1.0000

loop_
_geom_torsion_atom_site_label_1
_geom_torsion_atom_site_label_2
_geom_torsion_atom_site_label_3
_geom_torsion_atom_site_label_4
_geom_torsion
C2 N2 C1 O1 4.1(4)
C2 N2 C1 N1 -176.1(2)
C12 N1 C1 O1 -7.3(4)
C12 N1 C1 N2 172.8(2)
C1 N2 C2 C3 -30.9(4)
C1 N2 C2 C10 151.1(2)
N2 C2 C3 C4 -179.0(2)
C10 C2 C3 C4 -1.1(4)
C2 C3 C4 C5 0.7(4)
C3 C4 C5 C11 0.8(4)
C11 C6 C7 C8 -1.8(4)
C6 C7 C8 C9 0.2(4)
C6 C7 C8 C39 178.1(2)
C7 C8 C9 C10 2.2(4)
C39 C8 C9 C10 -175.8(2)
C8 C9 C10 C11 -2.8(4)
C8 C9 C10 C2 175.6(2)
C3 C2 C10 C9 -178.5(2)
N2 C2 C10 C9 -0.4(4)
C3 C2 C10 C11 0.0(4)
N2 C2 C10 C11 178.1(2)
C4 C5 C11 C6 176.9(3)
C4 C5 C11 C10 -1.9(4)
C7 C6 C11 C5 -177.7(3)
C7 C6 C11 C10 1.1(4)
C9 C10 C11 C5 -180.0(2)
C2 C10 C11 C5 1.4(4)
C9 C10 C11 C6 1.2(4)
C2 C10 C11 C6 -177.4(2)
C1 N1 C12 C13 -18.9(4)
C1 N1 C12 C20 161.4(2)
N1 C12 C13 C14 -179.1(3)
C20 C12 C13 C14 0.6(4)
C12 C13 C14 C15 0.7(5)
C13 C14 C15 C21 -1.1(5)
C21 C16 C17 C18 1.1(6)
C16 C17 C18 C19 1.2(5)
C16 C17 C18 C29 -176.1(4)
C17 C18 C19 C20 -1.8(4)
C29 C18 C19 C20 175.5(3)
C18 C19 C20 C21 0.1(4)
C18 C19 C20 C12 -177.3(3)
C13 C12 C20 C19 175.8(3)
N1 C12 C20 C19 -4.5(4)
C13 C12 C20 C21 -1.5(4)
N1 C12 C20 C21 178.2(3)
C14 C15 C21 C16 -178.3(3)
C14 C15 C21 C20 0.1(5)
C17 C16 C21 C15 175.6(4)
C17 C16 C21 C20 -2.9(6)
C19 C20 C21 C15 -176.3(3)
C12 C20 C21 C15 1.2(4)
C19 C20 C21 C16 2.2(4)
C12 C20 C21 C16 179.7(3)
C23 N4 C22 O2 -0.9(5)
C23 N4 C22 N3 178.7(3)
C33 N3 C22 O2 -1.3(5)
C33 N3 C22 N4 179.1(3)
C22 N4 C23 C24 -35.4(5)
C22 N4 C23 C31 146.1(3)
N4 C23 C24 C25 -179.9(3)
C31 C23 C24 C25 -1.5(5)
C23 C24 C25 C26 1.2(6)
C24 C25 C26 C32 -0.1(6)
C32 C27 C28 C29 -0.9(5)
C27 C28 C29 C30 -1.5(5)
C27 C28 C29 C18 176.8(3)
C19 C18 C29 C30 34.5(4)
C17 C18 C29 C30 -148.2(3)
C19 C18 C29 C28 -143.7(3)
C17 C18 C29 C28 33.5(5)
C28 C29 C30 C31 2.6(4)
C18 C29 C30 C31 -175.7(3)
C29 C30 C31 C23 178.2(3)
C29 C30 C31 C32 -1.4(4)
C24 C23 C31 C30 -178.8(3)
N4 C23 C31 C30 -0.3(4)
C24 C23 C31 C32 0.7(4)
N4 C23 C31 C32 179.2(3)
C25 C26 C32 C27 -179.7(4)
C25 C26 C32 C31 -0.6(5)
C28 C27 C32 C26 -178.8(3)
C28 C27 C32 C31 2.1(5)
C30 C31 C32 C26 179.9(3)
C23 C31 C32 C26 0.3(5)
C30 C31 C32 C27 -1.0(4)
C23 C31 C32 C27 179.5(3)
C22 N3 C33 C34 -25.7(5)
C22 N3 C33 C41 156.4(3)
N3 C33 C34 C35 -179.2(3)
C41 C33 C34 C35 -1.3(4)
C33 C34 C35 C36 -0.8(5)
C34 C35 C36 C42 1.8(5)
C42 C37 C38 C39 -0.4(4)
C37 C38 C39 C40 -1.2(4)
C37 C38 C39 C8 -179.6(2)
C9 C8 C39 C40 28.7(4)
C7 C8 C39 C40 -149.2(3)
C9 C8 C39 C38 -152.9(3)
C7 C8 C39 C38 29.2(4)
C38 C39 C40 C41 1.5(4)
C8 C39 C40 C41 179.9(2)
C39 C40 C41 C42 -0.2(4)
C39 C40 C41 C33 179.2(3)
C34 C33 C41 C40 -177.0(3)
N3 C33 C41 C40 1.0(4)
C34 C33 C41 C42 2.4(4)
N3 C33 C41 C42 -179.6(2)
C38 C37 C42 C36 -177.7(3)
C38 C37 C42 C41 1.7(4)
C35 C36 C42 C37 178.8(3)
C35 C36 C42 C41 -0.6(4)
C40 C41 C42 C37 -1.4(4)
C33 C41 C42 C37 179.2(3)
C40 C41 C42 C36 178.0(3)
C33 C41 C42 C36 -1.4(4)
C51 N5 C43 C44 61.7(3)
C47 N5 C43 C44 -177.7(2)
C55 N5 C43 C44 -57.2(3)
N5 C43 C44 C45 174.9(2)
C43 C44 C45 C46 177.2(3)
C51 N5 C47 C48 -51.0(3)
C43 N5 C47 C48 -171.9(2)
C55 N5 C47 C48 68.0(3)
N5 C47 C48 C49 -168.1(2)
C47 C48 C49 C50 74.7(3)
C43 N5 C51 C52 62.9(3)
C47 N5 C51 C52 -56.1(3)
C55 N5 C51 C52 -176.8(2)
N5 C51 C52 C53 176.4(2)
C51 C52 C53 C54 -179.5(3)
C51 N5 C55 C56 -172.3(2)
C43 N5 C55 C56 -51.5(3)
C47 N5 C55 C56 67.1(3)
N5 C55 C56 C57 -168.8(2)
C55 C56 C57 C58 77.3(3)
